data_4101407
loop_
_publ_author_name
'Kuznetsov, Vladimir F'
'Abdur-Rashid, Kamaluddin'
'Lough, Alan J'
'Gusev, Dmitry G'

_publ_section_title
;
 Carbene vs olefin products of C-H activation on ruthenium via
 competing alpha- and beta-H elimination.
;
_journal_issue 44
_journal_name_full 'Journal of the American Chemical Society'
_journal_page_first 14388
_journal_page_last 14396
_journal_paper_doi 10.1021/ja065249g
_journal_volume 128
_journal_year 2006
_chemical_formula_sum 'C24 H51 Cl P2 Ru'
_chemical_formula_weight 538.11
_space_group_IT_number 14
_symmetry_cell_setting monoclinic
_symmetry_space_group_name_Hall '-P 2ybc'
_symmetry_space_group_name_H-M 'P 1 21/c 1'
_atom_sites_solution_hydrogens geom
_atom_sites_solution_primary direct
_atom_sites_solution_secondary difmap
_audit_creation_method SHELXL-97
_cell_angle_alpha 90.00
_cell_angle_beta 97.5950(10)
_cell_angle_gamma 90.00
_cell_formula_units_Z 4
_cell_length_a 11.5160(2)
_cell_length_b 15.5247(3)
_cell_length_c 15.4937(3)
_cell_measurement_reflns_used 34827
_cell_measurement_temperature 150(1)
_cell_measurement_theta_max 27.48
_cell_measurement_theta_min 2.55
_cell_volume 2745.70(9)
_computing_cell_refinement 'Denzo-SMN (Otwinowski & Minor, 1997)'
_computing_data_collection 'Collect (Nonius BV, 1997-2001)'
_computing_data_reduction 'Denzo-SMN (Otwinowski & Minor, 1997)'
_computing_molecular_graphics 'SHELXTL V6.12 (Sheldrick 2001)'
_computing_publication_material 'SHELXTL V6.12 (Sheldrick 2001)'
_computing_structure_refinement 'SHELXTL V6.12 (Sheldrick 2001)'
_computing_structure_solution 'SHELXTL V6.12 (Sheldrick 2001)'
_diffrn_ambient_temperature 150(1)
_diffrn_detector_area_resol_mean 9
_diffrn_measured_fraction_theta_full 0.996
_diffrn_measured_fraction_theta_max 0.996
_diffrn_measurement_device_type 'Nonius Kappa-CCD'
_diffrn_measurement_method '\f scans and \w scans from \k offsets'
_diffrn_radiation_monochromator graphite
_diffrn_radiation_source 'fine-focus sealed tube'
_diffrn_radiation_type MoK\a
_diffrn_radiation_wavelength 0.71073
_diffrn_reflns_av_R_equivalents 0.0401
_diffrn_reflns_av_sigmaI/netI 0.0560
_diffrn_reflns_limit_h_max 14
_diffrn_reflns_limit_h_min -14
_diffrn_reflns_limit_k_max 20
_diffrn_reflns_limit_k_min -17
_diffrn_reflns_limit_l_max 20
_diffrn_reflns_limit_l_min -20
_diffrn_reflns_number 21937
_diffrn_reflns_theta_full 27.47
_diffrn_reflns_theta_max 27.47
_diffrn_reflns_theta_min 2.62
_diffrn_standards_decay_% 0
_diffrn_standards_number 0
_exptl_absorpt_coefficient_mu 0.793
_exptl_absorpt_correction_T_max 0.895
_exptl_absorpt_correction_T_min 0.856
_exptl_absorpt_correction_type multi-scan
_exptl_absorpt_process_details
;
multi-scan from symmetry-related measurements 
 Sortav (Blessing 1995)
;
_exptl_crystal_colour purple
_exptl_crystal_density_diffrn 1.302
_exptl_crystal_density_method 'not measured'
_exptl_crystal_description plate
_exptl_crystal_F_000 1144
_exptl_crystal_size_max 0.32
_exptl_crystal_size_mid 0.22
_exptl_crystal_size_min 0.14
_refine_diff_density_max 0.594
_refine_diff_density_min -0.784
_refine_diff_density_rms 0.091
_refine_ls_extinction_coef 0.0041(4)
_refine_ls_extinction_expression Fc^*^=kFc[1+0.001xFc^2^\l^3^/sin(2\q)]^-1/4^
_refine_ls_extinction_method SHELXL
_refine_ls_goodness_of_fit_ref 1.049
_refine_ls_hydrogen_treatment mixed
_refine_ls_matrix_type full
_refine_ls_number_parameters 279
_refine_ls_number_reflns 6258
_refine_ls_number_restraints 1
_refine_ls_restrained_S_all 1.049
_refine_ls_R_factor_all 0.0431
_refine_ls_R_factor_gt 0.0329
_refine_ls_shift/su_max 0.001
_refine_ls_shift/su_mean 0.000
_refine_ls_structure_factor_coef Fsqd
_refine_ls_weighting_details 'calc w=1/[\s^2^(Fo^2^)+(0.0258P)^2^+1.2366P] where P=(Fo^2^+2Fc^2^)/3'
_refine_ls_weighting_scheme calc
_refine_ls_wR_factor_gt 0.0773
_refine_ls_wR_factor_ref 0.0828
_reflns_number_gt 5248
_reflns_number_total 6258
_reflns_threshold_expression >2sigma(I)
_cod_data_source_file ja065249gsi20060830_124749.cif
_cod_data_source_block k0237
_cod_depositor_comments
;
 Removing duplicate rows from the ATOM_TYPE loop.

 Antanas Vaitkus,
 2018-08-10

The following automatic conversions were performed:
'_symmetry_cell_setting' value 'Monoclinic' changed to 'monoclinic'
according to '/home/saulius/struct/CIF-dictionaries/cif_core.dic'
dictionary named 'cif_core.dic' version 2.4.1 from 2010-06-29.

Automatic conversion script
Id: cif_fix_enum 1527 2010-12-29 10:47:43Z saulius 
;
_cod_original_sg_symbol_H-M P2(1)/c
_cod_original_formula_sum 'C24 H2 H49 Cl P2 Ru'
_cod_database_code 4101407

loop_
_symmetry_equiv_pos_as_xyz
'x, y, z'
'-x, y+1/2, -z+1/2'
'-x, -y, -z'
'x, -y-1/2, z-1/2'

loop_
_atom_site_label
_atom_site_type_symbol
_atom_site_fract_x
_atom_site_fract_y
_atom_site_fract_z
_atom_site_U_iso_or_equiv
_atom_site_adp_type
_atom_site_occupancy
_atom_site_symmetry_multiplicity
_atom_site_calc_flag
_atom_site_refinement_flags
_atom_site_disorder_assembly
_atom_site_disorder_group
Ru1 Ru 0.615660(14) 0.807151(11) 0.802417(10) 0.01807(8) Uani 1 1 d D . .
H1RU H 0.569(2) 0.8396(19) 0.8810(17) 0.039(8) Uiso 1 1 d . A 1
H2RU H 0.617(2) 0.9031(17) 0.8163(15) 0.029(7) Uiso 1 1 d . A 1
Cl1 Cl 0.56417(6) 0.66724(4) 0.85872(4) 0.0343(2) Uani 0.960(2) 1 d PD A 1
Cl1* Cl 0.5142(12) 0.7363(9) 0.9116(7) 0.034(5) Uiso 0.040(2) 1 d PD A 2
P1 P 0.43496(5) 0.83402(4) 0.71727(4) 0.02030(13) Uani 1 1 d . A .
P2 P 0.80966(5) 0.80897(4) 0.87010(4) 0.01946(13) Uani 1 1 d . A .
C1 C 0.47510(19) 0.90723(15) 0.63213(14) 0.0239(5) Uani 1 1 d . . .
H1A H 0.4785 0.8744 0.5778 0.029 Uiso 1 1 calc R A .
H1B H 0.4142 0.9522 0.6200 0.029 Uiso 1 1 calc R . .
C2 C 0.59344(19) 0.94972(15) 0.66038(14) 0.0232(4) Uani 1 1 d . A .
H2A H 0.5799 0.9993 0.6990 0.028 Uiso 1 1 calc R . .
C3 C 0.67978(18) 0.88849(14) 0.71306(13) 0.0206(4) Uani 1 1 d . A .
H3A H 0.6999 0.8473 0.6676 0.025 Uiso 1 1 calc R . .
C4 C 0.79642(19) 0.93459(15) 0.74038(14) 0.0238(5) Uani 1 1 d . . .
H4A H 0.7796 0.9851 0.7768 0.029 Uiso 1 1 calc R A .
C5 C 0.88347(19) 0.87788(15) 0.79651(14) 0.0249(5) Uani 1 1 d . A .
H5A H 0.9421 0.9146 0.8316 0.030 Uiso 1 1 calc R . .
H5B H 0.9253 0.8410 0.7585 0.030 Uiso 1 1 calc R . .
C6 C 0.6442(2) 0.98624(15) 0.58087(14) 0.0262(5) Uani 1 1 d . . .
H6A H 0.6515 0.9390 0.5390 0.031 Uiso 1 1 calc R A .
H6B H 0.5890 1.0294 0.5517 0.031 Uiso 1 1 calc R . .
C7 C 0.7632(2) 1.02816(16) 0.60514(15) 0.0306(5) Uani 1 1 d . A .
H7A H 0.7534 1.0824 0.6369 0.037 Uiso 1 1 calc R . .
H7B H 0.7967 1.0427 0.5513 0.037 Uiso 1 1 calc R . .
C8 C 0.8482(2) 0.96974(16) 0.66161(15) 0.0282(5) Uani 1 1 d . A .
H8A H 0.9204 1.0024 0.6821 0.034 Uiso 1 1 calc R . .
H8B H 0.8701 0.9209 0.6260 0.034 Uiso 1 1 calc R . .
C9 C 0.3242(2) 0.89410(15) 0.77378(15) 0.0272(5) Uani 1 1 d . . .
C10 C 0.3053(2) 0.84557(18) 0.85741(16) 0.0355(6) Uani 1 1 d . A .
H10A H 0.2500 0.8777 0.8881 0.053 Uiso 1 1 calc R . .
H10B H 0.3803 0.8400 0.8951 0.053 Uiso 1 1 calc R . .
H10C H 0.2736 0.7881 0.8423 0.053 Uiso 1 1 calc R . .
C11 C 0.3771(2) 0.98228(16) 0.80075(17) 0.0349(6) Uani 1 1 d . A .
H11A H 0.3245 1.0133 0.8348 0.052 Uiso 1 1 calc R . .
H11B H 0.3872 1.0157 0.7486 0.052 Uiso 1 1 calc R . .
H11C H 0.4534 0.9743 0.8361 0.052 Uiso 1 1 calc R . .
C12 C 0.2060(2) 0.90898(19) 0.71801(18) 0.0384(6) Uani 1 1 d . A .
H12A H 0.1569 0.9457 0.7498 0.058 Uiso 1 1 calc R . .
H12B H 0.1669 0.8535 0.7051 0.058 Uiso 1 1 calc R . .
H12C H 0.2186 0.9372 0.6634 0.058 Uiso 1 1 calc R . .
C13 C 0.3631(2) 0.74198(15) 0.64993(15) 0.0269(5) Uani 1 1 d . . .
C14 C 0.2970(2) 0.68237(17) 0.70596(18) 0.0368(6) Uani 1 1 d . A .
H14A H 0.2735 0.6297 0.6733 0.055 Uiso 1 1 calc R . .
H14B H 0.2271 0.7120 0.7208 0.055 Uiso 1 1 calc R . .
H14C H 0.3482 0.6674 0.7595 0.055 Uiso 1 1 calc R . .
C15 C 0.2802(2) 0.76948(18) 0.56891(16) 0.0352(6) Uani 1 1 d . A .
H15A H 0.2514 0.7183 0.5358 0.053 Uiso 1 1 calc R . .
H15B H 0.3224 0.8065 0.5324 0.053 Uiso 1 1 calc R . .
H15C H 0.2138 0.8012 0.5868 0.053 Uiso 1 1 calc R . .
C16 C 0.4651(3) 0.69122(17) 0.61995(19) 0.0386(6) Uani 1 1 d . A .
H16A H 0.4344 0.6407 0.5864 0.058 Uiso 1 1 calc R . .
H16B H 0.5186 0.6724 0.6710 0.058 Uiso 1 1 calc R . .
H16C H 0.5074 0.7281 0.5834 0.058 Uiso 1 1 calc R . .
C17 C 0.8355(2) 0.86202(17) 0.98039(15) 0.0313(5) Uani 1 1 d . . .
C18 C 0.7989(3) 0.95705(19) 0.96759(18) 0.0438(7) Uani 1 1 d . A .
H18A H 0.8084 0.9863 1.0241 0.066 Uiso 1 1 calc R . .
H18B H 0.7168 0.9602 0.9415 0.066 Uiso 1 1 calc R . .
H18C H 0.8484 0.9851 0.9290 0.066 Uiso 1 1 calc R . .
C19 C 0.9636(2) 0.8604(2) 1.02362(18) 0.0452(7) Uani 1 1 d . A .
H19A H 0.9717 0.8960 1.0762 0.068 Uiso 1 1 calc R . .
H19B H 1.0144 0.8830 0.9829 0.068 Uiso 1 1 calc R . .
H19C H 0.9864 0.8010 1.0392 0.068 Uiso 1 1 calc R . .
C20 C 0.7573(3) 0.8187(2) 1.04000(16) 0.0451(7) Uani 1 1 d . A .
H20A H 0.7608 0.8512 1.0945 0.068 Uiso 1 1 calc R . .
H20B H 0.7847 0.7597 1.0527 0.068 Uiso 1 1 calc R . .
H20C H 0.6764 0.8173 1.0110 0.068 Uiso 1 1 calc R . .
C21 C 0.8983(2) 0.70619(15) 0.87017(16) 0.0274(5) Uani 1 1 d . . .
C22 C 0.8552(2) 0.66288(17) 0.78240(18) 0.0377(6) Uani 1 1 d . A .
H22A H 0.8971 0.6084 0.7780 0.057 Uiso 1 1 calc R . .
H22B H 0.8700 0.7011 0.7347 0.057 Uiso 1 1 calc R . .
H22C H 0.7709 0.6515 0.7786 0.057 Uiso 1 1 calc R . .
C23 C 0.8721(3) 0.64506(19) 0.94260(19) 0.0431(7) Uani 1 1 d . A .
H23A H 0.9065 0.5885 0.9340 0.065 Uiso 1 1 calc R . .
H23B H 0.7871 0.6392 0.9411 0.065 Uiso 1 1 calc R . .
H23C H 0.9058 0.6684 0.9992 0.065 Uiso 1 1 calc R . .
C24 C 1.0310(2) 0.71950(19) 0.87469(19) 0.0377(6) Uani 1 1 d . A .
H24A H 1.0694 0.6636 0.8701 0.057 Uiso 1 1 calc R . .
H24B H 1.0612 0.7467 0.9302 0.057 Uiso 1 1 calc R . .
H24C H 1.0472 0.7567 0.8266 0.057 Uiso 1 1 calc R . .

loop_
_atom_site_aniso_label
_atom_site_aniso_U_11
_atom_site_aniso_U_22
_atom_site_aniso_U_33
_atom_site_aniso_U_23
_atom_site_aniso_U_13
_atom_site_aniso_U_12
Ru1 0.01700(11) 0.01670(11) 0.02042(10) 0.00255(6) 0.00219(7) -0.00083(7)
Cl1 0.0296(3) 0.0262(3) 0.0452(4) 0.0147(3) -0.0022(3) -0.0063(3)
P1 0.0171(3) 0.0189(3) 0.0245(3) 0.0031(2) 0.0013(2) -0.0007(2)
P2 0.0174(3) 0.0202(3) 0.0203(3) 0.0013(2) 0.0003(2) -0.0013(2)
C1 0.0218(11) 0.0243(12) 0.0252(11) 0.0051(9) 0.0011(8) -0.0006(9)
C2 0.0232(11) 0.0202(11) 0.0264(11) 0.0040(9) 0.0045(9) -0.0008(9)
C3 0.0209(11) 0.0194(10) 0.0220(10) 0.0023(8) 0.0051(8) -0.0014(9)
C4 0.0220(11) 0.0246(12) 0.0251(11) 0.0035(9) 0.0036(8) -0.0046(9)
C5 0.0203(11) 0.0253(12) 0.0289(11) 0.0041(9) 0.0033(9) -0.0023(9)
C6 0.0279(12) 0.0269(12) 0.0241(11) 0.0067(9) 0.0042(9) -0.0013(10)
C7 0.0303(13) 0.0316(13) 0.0303(12) 0.0082(10) 0.0058(10) -0.0076(11)
C8 0.0225(11) 0.0304(13) 0.0325(12) 0.0074(10) 0.0075(9) -0.0031(10)
C9 0.0231(11) 0.0235(12) 0.0363(13) 0.0041(9) 0.0091(9) 0.0024(10)
C10 0.0313(13) 0.0408(15) 0.0373(13) 0.0014(11) 0.0151(11) 0.0012(12)
C11 0.0346(14) 0.0289(13) 0.0431(14) -0.0047(11) 0.0124(11) 0.0033(11)
C12 0.0274(13) 0.0392(15) 0.0490(16) 0.0030(12) 0.0062(11) 0.0083(12)
C13 0.0253(12) 0.0245(12) 0.0293(12) 0.0000(9) -0.0021(9) -0.0030(10)
C14 0.0369(15) 0.0307(14) 0.0422(15) 0.0025(11) 0.0030(11) -0.0123(12)
C15 0.0311(13) 0.0409(15) 0.0309(12) -0.0022(11) -0.0054(10) -0.0023(12)
C16 0.0387(16) 0.0320(14) 0.0440(15) -0.0112(11) 0.0014(12) 0.0030(12)
C17 0.0315(13) 0.0374(14) 0.0241(11) -0.0042(10) 0.0004(9) -0.0036(11)
C18 0.0496(17) 0.0403(16) 0.0407(15) -0.0172(12) 0.0034(12) -0.0006(14)
C19 0.0373(15) 0.061(2) 0.0346(14) -0.0086(13) -0.0037(11) -0.0102(14)
C20 0.0421(16) 0.070(2) 0.0236(12) -0.0036(12) 0.0079(11) -0.0076(15)
C21 0.0221(11) 0.0261(12) 0.0330(12) 0.0045(9) 0.0002(9) 0.0030(10)
C22 0.0365(15) 0.0271(13) 0.0492(16) -0.0088(11) 0.0046(12) 0.0053(12)
C23 0.0414(16) 0.0324(15) 0.0545(17) 0.0170(12) 0.0034(13) 0.0026(12)
C24 0.0243(13) 0.0379(15) 0.0500(16) 0.0046(12) 0.0013(11) 0.0073(12)

loop_
_atom_type_symbol
_atom_type_description
_atom_type_scat_dispersion_real
_atom_type_scat_dispersion_imag
_atom_type_scat_source
C C 0.0033 0.0016 'International Tables Vol C Tables 4.2.6.8 and 6.1.1.4'
H H 0.0000 0.0000 'International Tables Vol C Tables 4.2.6.8 and 6.1.1.4'
P P 0.1023 0.0942 'International Tables Vol C Tables 4.2.6.8 and 6.1.1.4'
Cl Cl 0.1484 0.1585 'International Tables Vol C Tables 4.2.6.8 and 6.1.1.4'
Ru Ru -1.2594 0.8363 'International Tables Vol C Tables 4.2.6.8 and 6.1.1.4'

loop_
_geom_angle_atom_site_label_1
_geom_angle_atom_site_label_2
_geom_angle_atom_site_label_3
_geom_angle
H1RU Ru1 H2RU 62.8(14)
H1RU Ru1 C3 122.6(11)
H2RU Ru1 C3 59.8(9)
H1RU Ru1 P2 93.1(10)
H2RU Ru1 P2 86.3(9)
C3 Ru1 P2 83.63(6)
H1RU Ru1 P1 90.7(10)
H2RU Ru1 P1 83.9(9)
C3 Ru1 P1 83.37(6)
P2 Ru1 P1 166.45(2)
H1RU Ru1 Cl1* 47.6(12)
H2RU Ru1 Cl1* 110.1(10)
C3 Ru1 Cl1* 168.3(4)
P2 Ru1 Cl1* 102.2(4)
P1 Ru1 Cl1* 90.0(4)
H1RU Ru1 Cl1 83.0(11)
H2RU Ru1 Cl1 145.8(9)
C3 Ru1 Cl1 154.39(6)
P2 Ru1 Cl1 96.50(2)
P1 Ru1 Cl1 96.87(2)
Cl1* Ru1 Cl1 36.0(4)
C1 P1 C9 106.01(11)
C1 P1 C13 101.73(10)
C9 P1 C13 110.82(11)
C1 P1 Ru1 102.93(7)
C9 P1 Ru1 115.49(8)
C13 P1 Ru1 117.75(8)
C5 P2 C17 106.01(11)
C5 P2 C21 101.31(11)
C17 P2 C21 110.32(11)
C5 P2 Ru1 102.71(7)
C17 P2 Ru1 116.01(8)
C21 P2 Ru1 118.21(8)
C2 C1 P1 111.09(14)
C1 C2 C3 112.16(18)
C1 C2 C6 110.41(18)
C3 C2 C6 111.51(18)
C2 C3 C4 109.96(18)
C2 C3 Ru1 117.97(14)
C4 C3 Ru1 118.37(14)
C5 C4 C8 111.52(18)
C5 C4 C3 112.08(18)
C8 C4 C3 111.50(18)
C4 C5 P2 111.46(15)
C7 C6 C2 112.66(18)
C6 C7 C8 112.16(19)
C7 C8 C4 112.53(19)
C12 C9 C11 108.1(2)
C12 C9 C10 109.6(2)
C11 C9 C10 107.6(2)
C12 C9 P1 114.71(17)
C11 C9 P1 107.40(16)
C10 C9 P1 109.15(16)
C15 C13 C16 108.3(2)
C15 C13 C14 109.2(2)
C16 C13 C14 108.5(2)
C15 C13 P1 114.85(17)
C16 C13 P1 104.90(16)
C14 C13 P1 110.85(16)
C20 C17 C19 109.7(2)
C20 C17 C18 109.1(2)
C19 C17 C18 107.6(2)
C20 C17 P2 108.70(18)
C19 C17 P2 114.51(18)
C18 C17 P2 107.11(16)
C23 C21 C24 110.0(2)
C23 C21 C22 107.8(2)
C24 C21 C22 107.6(2)
C23 C21 P2 111.37(18)
C24 C21 P2 114.83(18)
C22 C21 P2 104.87(16)

loop_
_geom_bond_atom_site_label_1
_geom_bond_atom_site_label_2
_geom_bond_distance
Ru1 H1RU 1.48(3)
Ru1 H2RU 1.50(3)
Ru1 C3 2.080(2)
Ru1 P2 2.3393(6)
Ru1 P1 2.3492(6)
Ru1 Cl1* 2.441(2)
Ru1 Cl1 2.4429(6)
P1 C1 1.846(2)
P1 C9 1.887(2)
P1 C13 1.894(2)
P2 C5 1.850(2)
P2 C17 1.885(2)
P2 C21 1.894(2)
C1 C2 1.525(3)
C2 C3 1.531(3)
C2 C6 1.540(3)
C3 C4 1.531(3)
C4 C5 1.518(3)
C4 C8 1.528(3)
C6 C7 1.520(3)
C7 C8 1.523(3)
C9 C12 1.530(3)
C9 C11 1.534(3)
C9 C10 1.539(3)
C13 C15 1.534(3)
C13 C16 1.537(4)
C13 C14 1.537(3)
C17 C20 1.528(4)
C17 C19 1.538(4)
C17 C18 1.540(4)
C21 C23 1.530(4)
C21 C24 1.535(3)
C21 C22 1.539(3)
